data_7043514
loop_
_publ_author_name
'Shupp, J. Patrick'
'Rose, Amber R.'
'Rose, Michael J.'

_publ_section_title
;
 Synthesis and interconversions of reduced, alkali--metal supported
 iron--sulfur--carbonyl complexes
;
_journal_name_full 'Dalton Trans.'
_journal_paper_doi 10.1039/C7DT01506B
_journal_year 2017
_chemical_formula_sum 'C13 H5 Fe2 K O7 S'
_chemical_formula_weight 456.03
_space_group_crystal_system orthorhombic
_space_group_IT_number 62
_space_group_name_Hall '-P 2ac 2n'
_space_group_name_H-M_alt 'P n m a'
_symmetry_space_group_name_Hall '-P 2ac 2n'
_symmetry_space_group_name_H-M 'P n m a'
_atom_sites_solution_hydrogens geom
_audit_creation_method SHELXL-2016/6
_audit_update_record
;
2017-04-15 deposited with the CCDC.
2017-06-22 downloaded from the CCDC.
;
_cell_angle_alpha 90
_cell_angle_beta 90
_cell_angle_gamma 90
_cell_formula_units_Z 8
_cell_length_a 20.059(5)
_cell_length_b 12.787(3)
_cell_length_c 12.502(3)
_cell_measurement_reflns_used 3204
_cell_measurement_temperature 100(2)
_cell_measurement_theta_max 25.0
_cell_measurement_theta_min 3.00
_cell_volume 3206.7(13)
_computing_cell_refinement 'CrystalClear (Rigaku Inc., 2008)'
_computing_data_collection 'CrystalClear (Rigaku Inc., 2008)'
_computing_data_reduction 'CrystalClear (Rigaku Inc., 2008)'
_computing_molecular_graphics 'XP SHELXTL/PC, Siemens Analytical'
_computing_publication_material 'XP SHELXTL/PC, Siemens Analytical'
_computing_structure_refinement 'SHELXL-2014/7 (Sheldrick, 2015)'
_computing_structure_solution
;

Sir2004.  Burla M.C., Caliandro, R., Camalli M., Carrozzini, B., Cascarano G.L., 
De Caro, L., Giacovazzo C., Polidori G., Spagna R. 
;
_diffrn_ambient_temperature 100(2)
_diffrn_measured_fraction_theta_full 0.998
_diffrn_measured_fraction_theta_max 0.998
_diffrn_measurement_device_type 'Rigaku SCX-Mini with Mercury 2+ CCD'
_diffrn_measurement_method \w-scans
_diffrn_radiation_type MoK\a
_diffrn_radiation_wavelength 0.71075
_diffrn_reflns_av_R_equivalents 0.0812
_diffrn_reflns_av_unetI/netI 0.0472
_diffrn_reflns_Laue_measured_fraction_full 0.998
_diffrn_reflns_Laue_measured_fraction_max 0.998
_diffrn_reflns_limit_h_max 23
_diffrn_reflns_limit_h_min -23
_diffrn_reflns_limit_k_max 15
_diffrn_reflns_limit_k_min -15
_diffrn_reflns_limit_l_max 14
_diffrn_reflns_limit_l_min -14
_diffrn_reflns_number 21870
_diffrn_reflns_point_group_measured_fraction_full 0.998
_diffrn_reflns_point_group_measured_fraction_max 0.998
_diffrn_reflns_theta_full 24.999
_diffrn_reflns_theta_max 24.999
_diffrn_reflns_theta_min 3.053
_diffrn_source 'fine focus sealed tube'
_exptl_absorpt_coefficient_mu 2.231
_exptl_absorpt_correction_T_max 1.00
_exptl_absorpt_correction_T_min 0.516
_exptl_absorpt_correction_type multi-scan
_exptl_absorpt_process_details
;
T. Higashi (2001). The Rigaku Corporation, Tokyo, Japan.
;
_exptl_crystal_colour brown
_exptl_crystal_density_diffrn 1.889
_exptl_crystal_description needle
_exptl_crystal_F_000 1808
_refine_diff_density_max 0.819
_refine_diff_density_min -0.533
_refine_diff_density_rms 0.111
_refine_ls_extinction_method none
_refine_ls_goodness_of_fit_ref 1.036
_refine_ls_hydrogen_treatment constr
_refine_ls_matrix_type full
_refine_ls_number_parameters 235
_refine_ls_number_reflns 2949
_refine_ls_number_restraints 0
_refine_ls_restrained_S_all 1.036
_refine_ls_R_factor_all 0.0529
_refine_ls_R_factor_gt 0.0411
_refine_ls_shift/su_max 0.000
_refine_ls_shift/su_mean 0.000
_refine_ls_structure_factor_coef Fsqd
_refine_ls_weighting_details 'w=1/[\s^2^(Fo^2^)+(0.0564P)^2^+1.1838P] where P=(Fo^2^+2Fc^2^)/3'
_refine_ls_weighting_scheme calc
_refine_ls_wR_factor_gt 0.0975
_refine_ls_wR_factor_ref 0.1046
_reflns_Friedel_coverage 0.000
_reflns_number_gt 2415
_reflns_number_total 2949
_reflns_threshold_expression 'I > 2\s(I)'
_cod_data_source_file c7dt01506b2.cif
_cod_data_source_block shelx
_cod_original_cell_volume 3206.8(14)
_cod_database_code 7043514
_shelx_shelxl_version_number 2016/6
_shelx_space_group_comment
;
The symmetry employed for this shelxl refinement is uniquely defined
by the following loop, which should always be used as a source of
symmetry information in preference to the above space-group names.
They are only intended as comments.
;

loop_
_space_group_symop_operation_xyz
'x, y, z'
'-x+1/2, -y, z+1/2'
'x+1/2, -y+1/2, -z+1/2'
'-x, y+1/2, -z'
'-x, -y, -z'
'x-1/2, y, -z-1/2'
'-x-1/2, y-1/2, z-1/2'
'x, -y-1/2, z'

loop_
_atom_site_label
_atom_site_type_symbol
_atom_site_fract_x
_atom_site_fract_y
_atom_site_fract_z
_atom_site_U_iso_or_equiv
_atom_site_adp_type
_atom_site_occupancy
_atom_site_site_symmetry_order
_atom_site_calc_flag
_atom_site_refinement_flags_posn
_atom_site_refinement_flags_adp
_atom_site_refinement_flags_occupancy
C1 C 0.0861(2) 0.250000 0.1325(4) 0.0195(11) Uani 1 2 d S T P
C2 C 0.05206(17) 0.1555(3) 0.1219(3) 0.0193(8) Uani 1 1 d . . .
H2 H 0.075081 0.091082 0.129845 0.023 Uiso 1 1 calc R U .
C3 C -0.01573(19) 0.1563(3) 0.0995(3) 0.0258(9) Uani 1 1 d . . .
H3 H -0.039157 0.092113 0.092427 0.031 Uiso 1 1 calc R U .
C4 C -0.0494(3) 0.250000 0.0876(4) 0.0251(12) Uani 1 2 d S T P
H4 H -0.095599 0.249999 0.071107 0.030 Uiso 1 2 calc R U P
C5 C 0.14082(18) 0.1283(3) 0.3384(3) 0.0209(8) Uani 1 1 d . . .
C6 C 0.24386(17) 0.0372(3) 0.2011(3) 0.0241(9) Uani 1 1 d . . .
C7 C 0.2913(2) 0.250000 0.2336(4) 0.0201(12) Uani 1 2 d S T P
C8 C 0.26878(17) 0.1298(3) 0.3894(3) 0.0201(8) Uani 1 1 d . . .
C9 C -0.1042(2) 0.250000 0.6045(4) 0.0187(11) Uani 1 2 d S T P
C10 C -0.13894(17) 0.1557(3) 0.6008(3) 0.0205(8) Uani 1 1 d . . .
H10 H -0.115400 0.091255 0.601745 0.025 Uiso 1 1 calc R U .
C11 C -0.20790(17) 0.1563(3) 0.5958(3) 0.0209(8) Uani 1 1 d . . .
H11 H -0.231550 0.091973 0.593949 0.025 Uiso 1 1 calc R U .
C12 C -0.2428(2) 0.250000 0.5936(4) 0.0207(11) Uani 1 2 d S T P
H12 H -0.290139 0.250000 0.590506 0.025 Uiso 1 2 calc R U P
C13 C -0.04011(17) 0.1297(3) 0.8012(3) 0.0192(8) Uani 1 1 d . . .
C14 C 0.09027(17) 0.1137(3) 0.8305(3) 0.0223(9) Uani 1 1 d . . .
C15 C 0.1055(2) 0.250000 0.6824(4) 0.0218(12) Uani 1 2 d S T P
Fe1 Fe 0.22058(2) 0.15222(4) 0.27389(4) 0.01709(17) Uani 1 1 d . . .
Fe2 Fe 0.03597(2) 0.15123(4) 0.72552(4) 0.01704(17) Uani 1 1 d . . .
K1 K 0.47367(5) 0.250000 0.15428(9) 0.0203(3) Uani 1 2 d S T P
K2 K 0.29267(5) 0.250000 0.65385(9) 0.0194(3) Uani 1 2 d S T P
O1 O 0.08997(12) 0.1184(2) 0.3792(2) 0.0293(7) Uani 1 1 d . . .
O2 O 0.26033(13) -0.0379(2) 0.1593(2) 0.0337(7) Uani 1 1 d . . .
O3 O 0.34796(17) 0.250000 0.2075(3) 0.0256(9) Uani 1 2 d S T P
O4 O 0.30171(12) 0.1210(2) 0.4646(2) 0.0264(6) Uani 1 1 d . . .
O5 O 0.43843(13) 0.0392(2) 0.1017(2) 0.0311(7) Uani 1 1 d . . .
O6 O -0.08864(11) 0.1195(2) 0.8488(2) 0.0248(6) Uani 1 1 d . . .
O7 O 0.12640(13) 0.0886(2) 0.8966(2) 0.0327(7) Uani 1 1 d . . .
O8 O 0.16193(16) 0.250000 0.6536(3) 0.0273(9) Uani 1 2 d S T P
S1 S 0.17538(6) 0.250000 0.14109(11) 0.0188(3) Uani 1 2 d S T P
S2 S -0.01513(6) 0.250000 0.59912(10) 0.0185(3) Uani 1 2 d S T P
C16 C 0.44823(17) -0.0375(3) 0.1477(3) 0.0214(8) Uani 1 1 d . . .

loop_
_atom_site_aniso_label
_atom_site_aniso_U_11
_atom_site_aniso_U_22
_atom_site_aniso_U_33
_atom_site_aniso_U_23
_atom_site_aniso_U_13
_atom_site_aniso_U_12
C1 0.017(3) 0.019(3) 0.023(3) 0.000 -0.003(2) 0.000
C2 0.024(2) 0.0103(19) 0.023(2) 0.0004(15) -0.0004(15) 0.0016(14)
C3 0.029(2) 0.022(2) 0.026(2) 0.0021(17) -0.0014(16) -0.0103(16)
C4 0.017(3) 0.033(3) 0.025(3) 0.000 -0.001(2) 0.000
C5 0.025(2) 0.0064(17) 0.031(2) 0.0046(16) -0.0046(17) 0.0027(14)
C6 0.023(2) 0.018(2) 0.032(2) 0.0001(18) -0.0048(16) -0.0012(15)
C7 0.021(3) 0.013(3) 0.026(3) 0.000 -0.006(2) 0.000
C8 0.0214(19) 0.0058(17) 0.033(2) 0.0010(16) 0.0051(17) -0.0010(14)
C9 0.019(3) 0.017(3) 0.020(3) 0.000 0.001(2) 0.000
C10 0.025(2) 0.0101(19) 0.026(2) -0.0010(16) 0.0002(15) -0.0015(14)
C11 0.023(2) 0.015(2) 0.025(2) 0.0007(16) -0.0016(16) -0.0019(14)
C12 0.015(3) 0.023(3) 0.024(3) 0.000 -0.001(2) 0.000
C13 0.021(2) 0.0047(17) 0.032(2) 0.0018(16) -0.0045(16) 0.0023(14)
C14 0.0180(19) 0.0109(19) 0.038(3) 0.0013(17) -0.0003(17) -0.0017(14)
C15 0.020(3) 0.014(3) 0.032(3) 0.000 -0.002(2) 0.000
Fe1 0.0162(3) 0.0082(3) 0.0268(3) -0.0005(2) 0.0006(2) 0.00087(18)
Fe2 0.0146(3) 0.0076(3) 0.0290(3) -0.0001(2) 0.0006(2) 0.00039(18)
K1 0.0178(6) 0.0159(6) 0.0271(7) 0.000 0.0018(4) 0.000
K2 0.0158(6) 0.0151(6) 0.0274(6) 0.000 0.0010(4) 0.000
O1 0.0206(14) 0.0232(15) 0.0440(18) 0.0075(13) 0.0063(12) 0.0008(11)
O2 0.0406(17) 0.0190(16) 0.0417(18) -0.0109(14) -0.0041(13) 0.0062(12)
O3 0.014(2) 0.023(2) 0.040(2) 0.000 0.0028(16) 0.000
O4 0.0315(15) 0.0176(14) 0.0302(16) 0.0016(12) -0.0042(12) 0.0000(11)
O5 0.0319(16) 0.0159(15) 0.0455(18) 0.0054(14) -0.0049(12) 0.0007(11)
O6 0.0173(14) 0.0227(15) 0.0343(16) 0.0054(12) 0.0039(11) 0.0019(11)
O7 0.0258(15) 0.0244(16) 0.0478(19) 0.0052(14) -0.0080(13) -0.0015(11)
O8 0.0149(19) 0.0148(19) 0.052(3) 0.000 0.0053(17) 0.000
S1 0.0170(6) 0.0136(7) 0.0259(7) 0.000 -0.0002(5) 0.000
S2 0.0173(6) 0.0116(6) 0.0265(7) 0.000 0.0018(5) 0.000
C16 0.0160(18) 0.014(2) 0.034(2) -0.0038(18) -0.0013(15) 0.0002(14)

loop_
_atom_type_symbol
_atom_type_description
_atom_type_scat_dispersion_real
_atom_type_scat_dispersion_imag
_atom_type_scat_source
C C 0.0033 0.0016 'International Tables Vol C Tables 4.2.6.8 and 6.1.1.4'
H H 0.0000 0.0000 'International Tables Vol C Tables 4.2.6.8 and 6.1.1.4'
Fe Fe 0.3463 0.8444 'International Tables Vol C Tables 4.2.6.8 and 6.1.1.4'
K K 0.2009 0.2494 'International Tables Vol C Tables 4.2.6.8 and 6.1.1.4'
O O 0.0106 0.0060 'International Tables Vol C Tables 4.2.6.8 and 6.1.1.4'
S S 0.1246 0.1234 'International Tables Vol C Tables 4.2.6.8 and 6.1.1.4'

loop_
_geom_angle_atom_site_label_1
_geom_angle_atom_site_label_2
_geom_angle_atom_site_label_3
_geom_angle
_geom_angle_site_symmetry_1
_geom_angle_site_symmetry_3
C2 C1 C2 120.1(4) 8_565 .
C2 C1 S1 119.7(2) 8_565 .
C2 C1 S1 119.7(2) . .
C2 C1 K1 75.9(3) 8_565 6_556
C2 C1 K1 75.9(3) . 6_556
S1 C1 K1 126.8(2) . 6_556
C3 C2 C1 119.6(3) . .
C3 C2 K1 73.3(2) . 6_556
C1 C2 K1 80.9(3) . 6_556
C3 C2 H2 120.2 . .
C1 C2 H2 120.2 . .
K1 C2 H2 116.3 6_556 .
C4 C3 C2 120.4(4) . .
C4 C3 K1 75.9(3) . 6_556
C2 C3 K1 83.0(2) . 6_556
C4 C3 H3 119.8 . .
C2 C3 H3 119.8 . .
K1 C3 H3 111.6 6_556 .
C3 C4 C3 120.1(5) 8_565 .
C3 C4 K1 79.9(3) 8_565 6_556
C3 C4 K1 79.9(3) . 6_556
C3 C4 H4 120.0 8_565 .
C3 C4 H4 120.0 . .
K1 C4 H4 110.6 6_556 .
O1 C5 Fe1 176.7(3) . .
O2 C6 Fe1 176.5(3) . .
O3 C7 Fe1 140.15(10) . 8_565
O3 C7 Fe1 140.16(10) . .
Fe1 C7 Fe1 79.4(2) 8_565 .
O4 C8 Fe1 176.0(3) . .
C10 C9 C10 119.9(5) . 8_565
C10 C9 S2 119.9(2) . .
C10 C9 S2 119.9(2) 8_565 .
C11 C10 C9 119.7(3) . .
C11 C10 H10 120.1 . .
C9 C10 H10 120.1 . .
C10 C11 C12 120.7(3) . .
C10 C11 K2 87.5(2) . 6_557
C12 C11 K2 73.3(3) . 6_557
C10 C11 H11 119.7 . .
C12 C11 H11 119.7 . .
K2 C11 H11 109.5 6_557 .
C11 C12 C11 119.3(5) 8_565 .
C11 C12 K2 82.5(3) 8_565 6_557
C11 C12 K2 82.5(3) . 6_557
C11 C12 H12 120.3 8_565 .
C11 C12 H12 120.3 . .
K2 C12 H12 105.0 6_557 .
O6 C13 Fe2 177.8(3) . .
O7 C14 Fe2 178.4(3) . .
O8 C15 Fe2 139.71(10) . 8_565
O8 C15 Fe2 139.71(10) . .
Fe2 C15 Fe2 80.34(19) 8_565 .
C8 Fe1 C6 98.01(16) . .
C8 Fe1 C5 95.28(16) . .
C6 Fe1 C5 108.47(16) . .
C8 Fe1 C7 85.26(18) . .
C6 Fe1 C7 101.82(17) . .
C5 Fe1 C7 149.29(15) . .
C8 Fe1 S1 155.46(12) . .
C6 Fe1 S1 100.66(12) . .
C5 Fe1 S1 93.77(11) . .
C7 Fe1 S1 75.46(13) . .
C8 Fe1 Fe1 99.39(11) . 8_565
C6 Fe1 Fe1 145.19(12) . 8_565
C5 Fe1 Fe1 99.68(11) . 8_565
C7 Fe1 Fe1 50.29(10) . 8_565
S1 Fe1 Fe1 56.54(2) . 8_565
C14 Fe2 C16 94.23(17) . 2
C14 Fe2 C13 95.16(16) . .
C16 Fe2 C13 108.11(16) 2 .
C14 Fe2 C15 86.60(18) . .
C16 Fe2 C15 104.46(16) 2 .
C13 Fe2 C15 147.14(16) . .
C14 Fe2 S2 160.90(12) . .
C16 Fe2 S2 98.91(12) 2 .
C13 Fe2 S2 93.86(12) . .
C15 Fe2 S2 76.76(14) . .
C14 Fe2 Fe2 105.73(12) . 8_565
C16 Fe2 Fe2 144.87(12) 2 8_565
C13 Fe2 Fe2 98.71(11) . 8_565
C15 Fe2 Fe2 49.83(10) . 8_565
S2 Fe2 Fe2 56.16(2) . 8_565
O3 K1 O5 79.62(6) . 8_565
O3 K1 O5 79.62(6) . .
O5 K1 O5 140.62(12) 8_565 .
O3 K1 O1 144.37(5) . 3
O5 K1 O1 67.66(7) 8_565 3
O5 K1 O1 135.24(8) . 3
O3 K1 O1 144.37(5) . 6_656
O5 K1 O1 135.24(8) 8_565 6_656
O5 K1 O1 67.66(7) . 6_656
O1 K1 O1 70.75(11) 3 6_656
O3 K1 S2 108.83(9) . 6_656
O5 K1 S2 77.80(6) 8_565 6_656
O5 K1 S2 77.80(6) . 6_656
O1 K1 S2 78.44(6) 3 6_656
O1 K1 S2 78.44(6) 6_656 6_656
O3 K1 C4 67.08(12) . 6_656
O5 K1 C4 101.08(7) 8_565 6_656
O5 K1 C4 101.08(7) . 6_656
O1 K1 C4 104.85(10) 3 6_656
O1 K1 C4 104.85(10) 6_656 6_656
S2 K1 C4 175.91(10) 6_656 6_656
O3 K1 C3 79.92(10) . 3
O5 K1 C3 83.59(9) 8_565 3
O5 K1 C3 124.75(9) . 3
O1 K1 C3 82.69(9) 3 3
O1 K1 C3 106.97(9) 6_656 3
S2 K1 C3 157.38(7) 6_656 3
C4 K1 C3 24.29(8) 6_656 3
O3 K1 C3 79.92(10) . 6_656
O5 K1 C3 124.75(9) 8_565 6_656
O5 K1 C3 83.59(9) . 6_656
O1 K1 C3 106.97(9) 3 6_656
O1 K1 C3 82.69(9) 6_656 6_656
S2 K1 C3 157.38(7) 6_656 6_656
C4 K1 C3 24.29(8) 6_656 6_656
C3 K1 C3 42.44(13) 3 6_656
O3 K1 C2 103.60(10) . 3
O5 K1 C2 88.21(8) 8_565 3
O5 K1 C2 129.19(8) . 3
O1 K1 C2 62.98(8) 3 3
O1 K1 C2 87.33(8) 6_656 3
S2 K1 C2 141.40(7) 6_656 3
C4 K1 C2 42.03(10) 6_656 3
C3 K1 C2 23.69(9) 3 3
C3 K1 C2 48.64(9) 6_656 3
O3 K1 C2 103.60(10) . 6_656
O5 K1 C2 129.19(8) 8_565 6_656
O5 K1 C2 88.21(8) . 6_656
O1 K1 C2 87.33(8) 3 6_656
O1 K1 C2 62.98(8) 6_656 6_656
S2 K1 C2 141.40(7) 6_656 6_656
C4 K1 C2 42.03(10) 6_656 6_656
C3 K1 C2 48.64(9) 3 6_656
C3 K1 C2 23.69(9) 6_656 6_656
C2 K1 C2 41.24(11) 3 6_656
O3 K1 C1 115.47(12) . 6_656
O5 K1 C1 109.54(6) 8_565 6_656
O5 K1 C1 109.55(6) . 6_656
O1 K1 C1 65.89(8) 3 6_656
O1 K1 C1 65.89(8) 6_656 6_656
S2 K1 C1 135.70(9) 6_656 6_656
C4 K1 C1 48.39(12) 6_656 6_656
C3 K1 C1 41.29(9) 3 6_656
C3 K1 C1 41.29(9) 6_656 6_656
C2 K1 C1 23.22(7) 3 6_656
C2 K1 C1 23.22(7) 6_656 6_656
O8 K2 O4 93.54(9) . .
O8 K2 O4 93.54(9) . 8_565
O4 K2 O4 69.62(11) . 8_565
O8 K2 O6 144.97(5) . 3_556
O4 K2 O6 105.49(8) . 3_556
O4 K2 O6 67.16(7) 8_565 3_556
O8 K2 O6 144.97(5) . 6_657
O4 K2 O6 67.16(7) . 6_657
O4 K2 O6 105.49(8) 8_565 6_657
O6 K2 O6 70.03(10) 3_556 6_657
O8 K2 O2 68.61(5) . 2
O4 K2 O2 60.71(8) . 2
O4 K2 O2 124.99(8) 8_565 2
O6 K2 O2 146.42(8) 3_556 2
O6 K2 O2 76.40(7) 6_657 2
O8 K2 O2 68.61(5) . 7_666
O4 K2 O2 125.00(8) . 7_666
O4 K2 O2 60.71(8) 8_565 7_666
O6 K2 O2 76.40(7) 3_556 7_666
O6 K2 O2 146.42(8) 6_657 7_666
O2 K2 O2 137.12(11) 2 7_666
O8 K2 C12 77.37(13) . 6_657
O4 K2 C12 144.33(6) . 6_657
O4 K2 C12 144.33(6) 8_565 6_657
O6 K2 C12 101.01(9) 3_556 6_657
O6 K2 C12 101.01(9) 6_657 6_657
O2 K2 C12 84.08(7) 2 6_657
O2 K2 C12 84.08(7) 7_666 6_657
O8 K2 C11 89.88(11) . 3_556
O4 K2 C11 165.65(8) . 3_556
O4 K2 C11 124.10(8) 8_565 3_556
O6 K2 C11 78.94(8) 3_556 3_556
O6 K2 C11 102.61(9) 6_657 3_556
O2 K2 C11 108.03(9) 2 3_556
O2 K2 C11 69.15(8) 7_666 3_556
C12 K2 C11 24.24(7) 6_657 3_556
O8 K2 C11 89.88(11) . 6_657
O4 K2 C11 124.10(8) . 6_657
O4 K2 C11 165.65(8) 8_565 6_657
O6 K2 C11 102.61(9) 3_556 6_657
O6 K2 C11 78.94(8) 6_657 6_657
O2 K2 C11 69.15(8) 2 6_657
O2 K2 C11 108.03(9) 7_666 6_657
C12 K2 C11 24.24(7) 6_657 6_657
C11 K2 C11 41.89(12) 3_556 6_657
C5 O1 K1 125.8(2) . 6_556
C6 O2 K2 133.4(3) . 2_554
C7 O3 K1 178.8(4) . .
C8 O4 K2 125.1(2) . .
C16 O5 K1 130.1(3) . .
C13 O6 K2 128.6(2) . 6_557
C15 O8 K2 162.3(4) . .
C1 S1 Fe1 116.29(14) . .
C1 S1 Fe1 116.29(14) . 8_565
Fe1 S1 Fe1 66.92(5) . 8_565
C9 S2 Fe2 115.17(14) . 8_565
C9 S2 Fe2 115.17(14) . .
Fe2 S2 Fe2 67.69(5) 8_565 .
C9 S2 K1 88.11(17) . 6_556
Fe2 S2 K1 136.64(4) 8_565 6_556
Fe2 S2 K1 136.64(4) . 6_556
O5 C16 Fe2 176.6(3) . 2_554

loop_
_geom_bond_atom_site_label_1
_geom_bond_atom_site_label_2
_geom_bond_distance
_geom_bond_site_symmetry_2
C1 C2 1.394(4) 8_565
C1 C2 1.394(4) .
C1 S1 1.793(5) .
C1 K1 3.492(5) 6_556
C2 C3 1.388(5) .
C2 K1 3.430(4) 6_556
C2 H2 0.9500 .
C3 C4 1.383(5) .
C3 K1 3.310(4) 6_556
C3 H3 0.9500 .
C4 K1 3.260(6) 6_556
C4 H4 0.9500 .
C5 O1 1.147(4) .
C5 Fe1 1.818(4) .
C6 O2 1.142(4) .
C6 Fe1 1.791(4) .
C7 O3 1.183(6) .
C7 Fe1 1.957(4) 8_565
C7 Fe1 1.957(4) .
C8 O4 1.155(4) .
C8 Fe1 1.761(4) .
C9 C10 1.393(4) .
C9 C10 1.393(4) 8_565
C9 S2 1.788(5) .
C10 C11 1.385(5) .
C10 H10 0.9500 .
C11 C12 1.388(4) .
C11 K2 3.351(4) 6_557
C11 H11 0.9500 .
C12 K2 3.237(5) 6_557
C12 H12 0.9500 .
C13 O6 1.149(4) .
C13 Fe2 1.816(4) .
C14 O7 1.145(4) .
C14 Fe2 1.772(4) .
C15 O8 1.187(6) .
C15 Fe2 1.958(4) 8_565
C15 Fe2 1.958(4) .
Fe1 S1 2.2676(13) .
Fe1 Fe1 2.5006(11) 8_565
Fe2 C16 1.778(4) 2
Fe2 S2 2.2679(12) .
Fe2 Fe2 2.5260(11) 8_565
K1 O3 2.608(4) .
K1 O5 2.864(3) 8_565
K1 O5 2.864(3) .
K1 O1 2.907(3) 3
K1 O1 2.907(3) 6_656
K1 S2 3.1760(19) 6_656
K2 O8 2.622(4) .
K2 O4 2.890(3) .
K2 O4 2.890(3) 8_565
K2 O6 2.907(3) 3_556
K2 O6 2.907(3) 6_657
K2 O2 2.914(3) 2
K2 O2 2.914(3) 7_666
O5 C16 1.153(4) .

loop_
_geom_torsion_atom_site_label_1
_geom_torsion_atom_site_label_2
_geom_torsion_atom_site_label_3
_geom_torsion_atom_site_label_4
_geom_torsion
_geom_torsion_site_symmetry_1
_geom_torsion_site_symmetry_4
C2 C1 C2 C3 0.7(7) 8_565 .
S1 C1 C2 C3 -170.6(3) . .
K1 C1 C2 C3 64.8(3) 6_556 .
C2 C1 C2 K1 -64.1(5) 8_565 6_556
S1 C1 C2 K1 124.6(3) . 6_556
C1 C2 C3 C4 0.2(6) . .
K1 C2 C3 C4 69.1(4) 6_556 .
C1 C2 C3 K1 -68.9(4) . 6_556
C2 C3 C4 C3 -1.0(8) . 8_565
K1 C3 C4 C3 71.9(5) 6_556 8_565
C2 C3 C4 K1 -73.0(4) . 6_556
C10 C9 C10 C11 -1.4(7) 8_565 .
S2 C9 C10 C11 -174.5(3) . .
C9 C10 C11 C12 0.5(6) . .
C9 C10 C11 K2 -68.3(4) . 6_557
C10 C11 C12 C11 0.3(7) . 8_565
K2 C11 C12 C11 77.0(4) 6_557 8_565
C10 C11 C12 K2 -76.7(4) . 6_557
Fe2 C15 O8 K2 85.9(6) 8_565 .
Fe2 C15 O8 K2 -85.9(6) . .
C2 C1 S1 Fe1 132.3(3) 8_565 .
C2 C1 S1 Fe1 -56.4(4) . .
K1 C1 S1 Fe1 37.95(6) 6_556 .
C2 C1 S1 Fe1 56.4(4) 8_565 8_565
C2 C1 S1 Fe1 -132.3(3) . 8_565
K1 C1 S1 Fe1 -37.95(6) 6_556 8_565
C10 C9 S2 Fe2 -131.4(3) . 8_565
C10 C9 S2 Fe2 55.5(4) 8_565 8_565
C10 C9 S2 Fe2 -55.5(4) . .
C10 C9 S2 Fe2 131.4(3) 8_565 .
C10 C9 S2 K1 86.6(4) . 6_556
C10 C9 S2 K1 -86.6(4) 8_565 6_556
